data_4316173
loop_
_publ_author_name
'Selma Duhovi\'c'
'Marisa J. Monreal'
'Paula L. Diaconescu'

_publ_section_title
;
 Reactions of Aromatic Heterocycles with Uranium Alkyl Complexes
;
_journal_name_full 'Inorganic Chemistry'
_journal_page_first 7165
_journal_page_last 7169
_journal_paper_doi 10.1021/ic1009835
_journal_volume 49
_journal_year 2010
_chemical_formula_moiety 'C35 H51 Fe N3 Si2 U'
_chemical_formula_sum 'C35 H51 Fe N3 Si2 U'
_chemical_formula_weight 863.85
_chemical_name_systematic
; 
 ? 
;
_space_group_IT_number 2
_symmetry_cell_setting triclinic
_symmetry_space_group_name_Hall '-P 1'
_symmetry_space_group_name_H-M 'P -1'
_atom_sites_solution_hydrogens geom
_atom_sites_solution_primary direct
_atom_sites_solution_secondary difmap
_audit_creation_method SHELXL-97
_cell_angle_alpha 73.400(4)
_cell_angle_beta 87.716(4)
_cell_angle_gamma 66.498(4)
_cell_formula_units_Z 2
_cell_length_a 9.805(4)
_cell_length_b 11.590(5)
_cell_length_c 18.359(8)
_cell_measurement_reflns_used 8176
_cell_measurement_temperature 100(2)
_cell_measurement_theta_max 28.59
_cell_measurement_theta_min 3.83
_cell_volume 1827.0(13)
_computing_cell_refinement 'Bruker APEX11'
_computing_data_collection 'Bruker APEX11'
_computing_data_reduction 'Bruker SAINT'
_computing_molecular_graphics 'Bruker SHELXTL'
_computing_publication_material 'Bruker SHELXTL'
_computing_structure_refinement 'SHELXL-97 (Sheldrick, 1997)'
_computing_structure_solution 'SHELXS-97 (Sheldrick, 1990)'
_diffrn_ambient_temperature 100(2)
_diffrn_measured_fraction_theta_full 0.988
_diffrn_measured_fraction_theta_max 0.961
_diffrn_measurement_device_type 'CCD area detector'
_diffrn_measurement_method 'phi and omega scans'
_diffrn_radiation_monochromator graphite
_diffrn_radiation_source 'fine-focus sealed tube'
_diffrn_radiation_type MoK\a
_diffrn_radiation_wavelength 0.71073
_diffrn_reflns_av_R_equivalents 0.0221
_diffrn_reflns_av_sigmaI/netI 0.0386
_diffrn_reflns_limit_h_max 13
_diffrn_reflns_limit_h_min -13
_diffrn_reflns_limit_k_max 15
_diffrn_reflns_limit_k_min -15
_diffrn_reflns_limit_l_max 24
_diffrn_reflns_limit_l_min -24
_diffrn_reflns_number 16757
_diffrn_reflns_theta_full 25.00
_diffrn_reflns_theta_max 28.72
_diffrn_reflns_theta_min 3.83
_exptl_absorpt_coefficient_mu 4.916
_exptl_absorpt_correction_T_max 0.9081
_exptl_absorpt_correction_T_min 0.7569
_exptl_absorpt_correction_type multi-scan
_exptl_absorpt_process_details 'Sadabs (Bruker)'
_exptl_crystal_colour 'dark brown'
_exptl_crystal_density_diffrn 1.570
_exptl_crystal_density_method 'not measured'
_exptl_crystal_description block
_exptl_crystal_F_000 856
_exptl_crystal_size_max 0.06
_exptl_crystal_size_mid 0.04
_exptl_crystal_size_min 0.02
_refine_diff_density_max 1.445
_refine_diff_density_min -0.810
_refine_diff_density_rms 0.110
_refine_ls_extinction_method none
_refine_ls_goodness_of_fit_ref 1.021
_refine_ls_hydrogen_treatment constr
_refine_ls_matrix_type full
_refine_ls_number_parameters 390
_refine_ls_number_reflns 9077
_refine_ls_number_restraints 0
_refine_ls_restrained_S_all 1.021
_refine_ls_R_factor_all 0.0312
_refine_ls_R_factor_gt 0.0253
_refine_ls_shift/su_max 0.003
_refine_ls_shift/su_mean 0.000
_refine_ls_structure_factor_coef Fsqd
_refine_ls_weighting_details 'calc w=1/[\s^2^(Fo^2^)+(0.0278P)^2^+0.0000P] where P=(Fo^2^+2Fc^2^)/3'
_refine_ls_weighting_scheme calc
_refine_ls_wR_factor_gt 0.0538
_refine_ls_wR_factor_ref 0.0555
_reflns_number_gt 8169
_reflns_number_total 9077
_reflns_threshold_expression >2sigma(I)
_cod_data_source_file ic1009835_si_003_2.cif
_cod_data_source_block 5pic
_cod_original_cell_volume 1826.9(13)
_cod_database_code 4316173

loop_
_symmetry_equiv_pos_as_xyz
'x, y, z'
'-x, -y, -z'

loop_
_atom_site_label
_atom_site_type_symbol
_atom_site_fract_x
_atom_site_fract_y
_atom_site_fract_z
_atom_site_U_iso_or_equiv
_atom_site_adp_type
_atom_site_occupancy
_atom_site_symmetry_multiplicity
_atom_site_calc_flag
_atom_site_refinement_flags
_atom_site_disorder_assembly
_atom_site_disorder_group
U1 U 0.794438(11) 0.555470(10) 0.726482(6) 0.01375(3) Uani 1 1 d . . .
Fe1 Fe 0.81225(4) 0.34416(4) 0.89192(2) 0.01607(8) Uani 1 1 d . . .
Si1 Si 0.58557(9) 0.81409(8) 0.81165(5) 0.01774(16) Uani 1 1 d . . .
Si2 Si 0.84045(9) 0.29629(8) 0.64207(5) 0.01749(16) Uani 1 1 d . . .
N1 N 0.7109(3) 0.6553(2) 0.81682(13) 0.0152(5) Uani 1 1 d . . .
N2 N 0.8621(3) 0.3522(2) 0.71729(13) 0.0167(5) Uani 1 1 d . . .
N3 N 0.6043(3) 0.6855(2) 0.62362(14) 0.0177(5) Uani 1 1 d . . .
C11 C 0.5274(3) 0.7740(3) 0.55745(17) 0.0226(6) Uani 1 1 d . . .
C12 C 0.3779(3) 0.8041(3) 0.54599(19) 0.0265(7) Uani 1 1 d . . .
H12A H 0.3220 0.8676 0.5005 0.032 Uiso 1 1 calc R . .
C13 C 0.3087(3) 0.7413(3) 0.60115(19) 0.0274(7) Uani 1 1 d . . .
H13A H 0.2057 0.7608 0.5932 0.033 Uiso 1 1 calc R . .
C14 C 0.3901(3) 0.6506(3) 0.66746(19) 0.0235(6) Uani 1 1 d . . .
H14A H 0.3440 0.6065 0.7052 0.028 Uiso 1 1 calc R . .
C15 C 0.5417(3) 0.6239(3) 0.67872(17) 0.0186(6) Uani 1 1 d . . .
C16 C 0.6142(4) 0.8315(4) 0.4998(2) 0.0386(9) Uani 1 1 d . . .
H16A H 0.6645 0.8714 0.5236 0.058 Uiso 1 1 calc R . .
H16B H 0.5458 0.8990 0.4566 0.058 Uiso 1 1 calc R . .
H16C H 0.6887 0.7617 0.4818 0.058 Uiso 1 1 calc R . .
C17 C 0.9510(3) 0.6633(3) 0.64697(18) 0.0244(7) Uani 1 1 d . . .
H17A H 0.9618 0.6525 0.5952 0.029 Uiso 1 1 calc R . .
H17B H 0.9212 0.7564 0.6451 0.029 Uiso 1 1 calc R . .
C18 C 1.0769(3) 0.5708(3) 0.70186(18) 0.0206(6) Uani 1 1 d . . .
C19 C 1.0901(3) 0.5836(3) 0.77531(19) 0.0258(7) Uani 1 1 d . . .
H19A H 1.0206 0.6591 0.7874 0.031 Uiso 1 1 calc R . .
C20 C 1.2026(4) 0.4882(4) 0.83035(19) 0.0308(8) Uani 1 1 d . . .
H20A H 1.2098 0.5007 0.8788 0.037 Uiso 1 1 calc R . .
C21 C 1.2901(3) 0.3580(3) 0.7452(2) 0.0276(7) Uani 1 1 d . . .
H21A H 1.3578 0.2801 0.7348 0.033 Uiso 1 1 calc R . .
C22 C 1.1785(3) 0.4524(3) 0.68959(18) 0.0236(6) Uani 1 1 d . . .
H22A H 1.1704 0.4369 0.6422 0.028 Uiso 1 1 calc R . .
C23 C 1.3038(4) 0.3757(3) 0.81561(19) 0.0296(7) Uani 1 1 d . . .
H23A H 1.3815 0.3117 0.8530 0.035 Uiso 1 1 calc R . .
C24 C 0.7249(3) 0.5488(3) 0.88087(16) 0.0163(6) Uani 1 1 d . . .
C25 C 0.6153(3) 0.4944(3) 0.90294(17) 0.0213(6) Uani 1 1 d . . .
H25A H 0.5169 0.5242 0.8742 0.026 Uiso 1 1 calc R . .
C26 C 0.6702(4) 0.3926(3) 0.97293(18) 0.0289(7) Uani 1 1 d . . .
H26A H 0.6160 0.3398 1.0026 0.035 Uiso 1 1 calc R . .
C27 C 0.8148(4) 0.3799(3) 0.99415(18) 0.0295(8) Uani 1 1 d . . .
H27A H 0.8795 0.3167 1.0413 0.035 Uiso 1 1 calc R . .
C28 C 0.8506(3) 0.4730(3) 0.93710(17) 0.0219(6) Uani 1 1 d . . .
H28A H 0.9457 0.4856 0.9368 0.026 Uiso 1 1 calc R . .
C29 C 0.8749(3) 0.2779(3) 0.79382(16) 0.0177(6) Uani 1 1 d . . .
C30 C 0.7659(3) 0.2345(3) 0.83379(17) 0.0211(6) Uani 1 1 d . . .
H30A H 0.6652 0.2526 0.8116 0.025 Uiso 1 1 calc R . .
C31 C 0.8286(4) 0.1576(3) 0.90883(18) 0.0260(7) Uani 1 1 d . . .
H31A H 0.7804 0.1111 0.9487 0.031 Uiso 1 1 calc R . .
C32 C 0.9718(4) 0.1564(3) 0.91777(18) 0.0262(7) Uani 1 1 d . . .
H32A H 1.0416 0.1092 0.9651 0.031 Uiso 1 1 calc R . .
C33 C 1.0008(3) 0.2313(3) 0.84802(17) 0.0221(6) Uani 1 1 d . . .
H33A H 1.0933 0.2479 0.8381 0.027 Uiso 1 1 calc R . .
C34 C 0.3893(3) 0.8277(3) 0.82212(19) 0.0262(7) Uani 1 1 d . . .
H34A H 0.3572 0.8042 0.7806 0.039 Uiso 1 1 calc R . .
H34B H 0.3233 0.9183 0.8201 0.039 Uiso 1 1 calc R . .
H34C H 0.3849 0.7677 0.8712 0.039 Uiso 1 1 calc R . .
C35 C 0.5959(4) 0.9210(3) 0.71558(17) 0.0249(7) Uani 1 1 d . . .
H35A H 0.5669 0.8917 0.6759 0.037 Uiso 1 1 calc R . .
H35B H 0.6982 0.9149 0.7102 0.037 Uiso 1 1 calc R . .
H35C H 0.5279 1.0125 0.7102 0.037 Uiso 1 1 calc R . .
C36 C 0.6415(3) 0.8711(3) 0.88836(18) 0.0225(6) Uani 1 1 d . . .
C37 C 0.8083(4) 0.8432(4) 0.8866(2) 0.0338(8) Uani 1 1 d . . .
H37A H 0.8381 0.8715 0.9265 0.051 Uiso 1 1 calc R . .
H37B H 0.8264 0.8916 0.8367 0.051 Uiso 1 1 calc R . .
H37C H 0.8667 0.7486 0.8956 0.051 Uiso 1 1 calc R . .
C38 C 0.6132(5) 0.7975(3) 0.96795(19) 0.0364(8) Uani 1 1 d . . .
H38A H 0.6457 0.8260 1.0069 0.055 Uiso 1 1 calc R . .
H38B H 0.6695 0.7025 0.9775 0.055 Uiso 1 1 calc R . .
H38C H 0.5064 0.8172 0.9699 0.055 Uiso 1 1 calc R . .
C39 C 0.5492(4) 1.0186(3) 0.8742(2) 0.0319(8) Uani 1 1 d . . .
H39A H 0.5750 1.0466 0.9153 0.048 Uiso 1 1 calc R . .
H39B H 0.4428 1.0363 0.8729 0.048 Uiso 1 1 calc R . .
H39C H 0.5707 1.0675 0.8253 0.048 Uiso 1 1 calc R . .
C40 C 0.6583(3) 0.2798(4) 0.6404(2) 0.0299(7) Uani 1 1 d . . .
H40A H 0.5770 0.3616 0.6433 0.045 Uiso 1 1 calc R . .
H40B H 0.6603 0.2067 0.6840 0.045 Uiso 1 1 calc R . .
H40C H 0.6424 0.2625 0.5929 0.045 Uiso 1 1 calc R . .
C41 C 0.8424(4) 0.4241(3) 0.55309(18) 0.0304(7) Uani 1 1 d . . .
H41A H 0.7676 0.5105 0.5537 0.046 Uiso 1 1 calc R . .
H41B H 0.8192 0.4026 0.5085 0.046 Uiso 1 1 calc R . .
H41C H 0.9415 0.4261 0.5505 0.046 Uiso 1 1 calc R . .
C42 C 1.0006(3) 0.1331(3) 0.64715(17) 0.0203(6) Uani 1 1 d . . .
C43 C 1.1499(3) 0.1409(3) 0.6612(2) 0.0284(7) Uani 1 1 d . . .
H43A H 1.2325 0.0584 0.6604 0.043 Uiso 1 1 calc R . .
H43B H 1.1544 0.1552 0.7109 0.043 Uiso 1 1 calc R . .
H43C H 1.1579 0.2142 0.6211 0.043 Uiso 1 1 calc R . .
C44 C 0.9893(4) 0.0199(3) 0.7121(2) 0.0288(7) Uani 1 1 d . . .
H44A H 1.0729 -0.0629 0.7127 0.043 Uiso 1 1 calc R . .
H44B H 0.8949 0.0131 0.7040 0.043 Uiso 1 1 calc R . .
H44C H 0.9928 0.0375 0.7610 0.043 Uiso 1 1 calc R . .
C45 C 1.0003(4) 0.1011(3) 0.57103(19) 0.0321(8) Uani 1 1 d . . .
H45A H 1.0858 0.0186 0.5732 0.048 Uiso 1 1 calc R . .
H45B H 1.0072 0.1726 0.5291 0.048 Uiso 1 1 calc R . .
H45C H 0.9076 0.0918 0.5626 0.048 Uiso 1 1 calc R . .

loop_
_atom_site_aniso_label
_atom_site_aniso_U_11
_atom_site_aniso_U_22
_atom_site_aniso_U_33
_atom_site_aniso_U_23
_atom_site_aniso_U_13
_atom_site_aniso_U_12
U1 0.01437(5) 0.01327(5) 0.01292(5) -0.00273(4) 0.00160(3) -0.00571(4)
Fe1 0.0208(2) 0.01207(19) 0.01320(19) -0.00249(16) 0.00138(16) -0.00536(16)
Si1 0.0201(4) 0.0143(4) 0.0174(4) -0.0036(3) 0.0012(3) -0.0062(3)
Si2 0.0180(4) 0.0174(4) 0.0160(4) -0.0065(3) 0.0016(3) -0.0050(3)
N1 0.0176(11) 0.0125(11) 0.0149(12) -0.0026(9) 0.0012(9) -0.0066(9)
N2 0.0187(12) 0.0167(12) 0.0146(12) -0.0060(10) 0.0028(9) -0.0064(10)
N3 0.0165(11) 0.0173(12) 0.0183(12) -0.0059(10) 0.0015(9) -0.0053(10)
C11 0.0242(15) 0.0203(15) 0.0179(15) -0.0060(12) 0.0012(12) -0.0031(13)
C12 0.0231(16) 0.0255(16) 0.0240(16) -0.0074(14) -0.0074(13) -0.0019(13)
C13 0.0191(15) 0.0301(17) 0.0366(19) -0.0147(15) -0.0025(13) -0.0097(13)
C14 0.0210(15) 0.0242(16) 0.0293(17) -0.0095(14) 0.0036(13) -0.0124(13)
C15 0.0196(14) 0.0197(14) 0.0216(15) -0.0097(12) 0.0030(11) -0.0106(12)
C16 0.0324(19) 0.038(2) 0.0247(18) 0.0070(16) 0.0012(15) -0.0049(16)
C17 0.0205(15) 0.0243(16) 0.0267(17) -0.0014(13) 0.0024(12) -0.0115(13)
C18 0.0160(14) 0.0219(15) 0.0257(16) -0.0037(13) 0.0033(12) -0.0119(12)
C19 0.0184(15) 0.0279(17) 0.0310(18) -0.0106(14) 0.0068(13) -0.0084(13)
C20 0.0266(17) 0.043(2) 0.0224(17) -0.0090(15) 0.0051(13) -0.0146(16)
C21 0.0193(15) 0.0232(16) 0.039(2) -0.0078(15) 0.0039(14) -0.0083(13)
C22 0.0236(15) 0.0252(16) 0.0246(16) -0.0077(13) 0.0043(12) -0.0123(13)
C23 0.0221(16) 0.0323(19) 0.0280(18) 0.0004(15) 0.0006(13) -0.0108(14)
C24 0.0208(14) 0.0130(13) 0.0144(14) -0.0064(11) 0.0019(11) -0.0048(11)
C25 0.0235(15) 0.0167(14) 0.0223(16) -0.0066(12) 0.0094(12) -0.0069(12)
C26 0.0418(19) 0.0199(16) 0.0220(16) -0.0066(13) 0.0177(14) -0.0106(14)
C27 0.047(2) 0.0199(16) 0.0127(15) -0.0057(13) -0.0007(14) -0.0039(15)
C28 0.0266(16) 0.0167(14) 0.0187(15) -0.0076(12) -0.0044(12) -0.0027(12)
C29 0.0200(14) 0.0135(13) 0.0188(14) -0.0059(12) 0.0013(11) -0.0051(11)
C30 0.0272(16) 0.0184(14) 0.0221(15) -0.0071(12) 0.0029(12) -0.0129(13)
C31 0.0441(19) 0.0135(14) 0.0180(15) -0.0008(12) 0.0054(14) -0.0121(14)
C32 0.0360(18) 0.0114(14) 0.0211(16) -0.0017(12) -0.0071(13) -0.0006(13)
C33 0.0218(15) 0.0172(14) 0.0229(16) -0.0087(13) -0.0016(12) -0.0012(12)
C34 0.0227(15) 0.0252(16) 0.0264(17) -0.0045(14) -0.0002(13) -0.0074(13)
C35 0.0351(18) 0.0167(15) 0.0206(16) -0.0020(12) 0.0016(13) -0.0106(13)
C36 0.0275(16) 0.0171(14) 0.0222(16) -0.0089(13) 0.0009(12) -0.0060(13)
C37 0.0272(17) 0.035(2) 0.047(2) -0.0229(17) -0.0034(15) -0.0125(15)
C38 0.062(2) 0.0268(18) 0.0196(17) -0.0088(15) 0.0057(16) -0.0158(17)
C39 0.042(2) 0.0200(16) 0.0341(19) -0.0120(15) 0.0004(15) -0.0100(15)
C40 0.0226(16) 0.0368(19) 0.0350(19) -0.0206(16) 0.0014(14) -0.0099(14)
C41 0.042(2) 0.0244(17) 0.0192(16) -0.0081(14) 0.0059(14) -0.0068(15)
C42 0.0198(14) 0.0195(15) 0.0206(15) -0.0073(12) 0.0022(12) -0.0059(12)
C43 0.0198(15) 0.0276(17) 0.0349(19) -0.0097(15) 0.0052(13) -0.0065(13)
C44 0.0288(17) 0.0198(16) 0.0357(19) -0.0089(14) 0.0045(14) -0.0076(14)
C45 0.0333(18) 0.0292(18) 0.0279(18) -0.0154(15) -0.0012(14) -0.0016(15)

loop_
_atom_type_symbol
_atom_type_description
_atom_type_scat_dispersion_real
_atom_type_scat_dispersion_imag
_atom_type_scat_source
C C 0.0033 0.0016 'International Tables Vol C Tables 4.2.6.8 and 6.1.1.4'
H H 0.0000 0.0000 'International Tables Vol C Tables 4.2.6.8 and 6.1.1.4'
N N 0.0061 0.0033 'International Tables Vol C Tables 4.2.6.8 and 6.1.1.4'
Si Si 0.0817 0.0704 'International Tables Vol C Tables 4.2.6.8 and 6.1.1.4'
Fe Fe 0.3463 0.8444 'International Tables Vol C Tables 4.2.6.8 and 6.1.1.4'
U U -9.6767 9.6646 'International Tables Vol C Tables 4.2.6.8 and 6.1.1.4'

loop_
_geom_angle_atom_site_label_1
_geom_angle_atom_site_label_2
_geom_angle_atom_site_label_3
_geom_angle
_geom_angle_site_symmetry_1
_geom_angle_site_symmetry_3
_geom_angle_publ_flag
N2 U1 N1 136.08(8) . . ?
N2 U1 N3 102.49(8) . . ?
N1 U1 N3 102.81(9) . . ?
N2 U1 C15 93.02(9) . . ?
N1 U1 C15 89.54(9) . . ?
N3 U1 C15 32.49(9) . . ?
N2 U1 C17 109.91(10) . . ?
N1 U1 C17 107.30(10) . . ?
N3 U1 C17 85.61(10) . . ?
C15 U1 C17 117.96(10) . . ?
N2 U1 C18 97.17(9) . . ?
N1 U1 C18 103.24(9) . . ?
N3 U1 C18 115.81(9) . . ?
C15 U1 C18 148.30(10) . . ?
C17 U1 C18 30.59(9) . . ?
N2 U1 C24 107.70(8) . . ?
N1 U1 C24 28.54(8) . . ?
N3 U1 C24 120.08(8) . . ?
C15 U1 C24 94.93(9) . . ?
C17 U1 C24 127.46(10) . . ?
C18 U1 C24 110.21(8) . . ?
N2 U1 C29 28.46(8) . . ?
N1 U1 C29 108.17(8) . . ?
N3 U1 C29 122.20(8) . . ?
C15 U1 C29 100.25(9) . . ?
C17 U1 C29 127.11(9) . . ?
C18 U1 C29 102.96(8) . . ?
C24 U1 C29 79.64(8) . . ?
N2 U1 Fe1 68.20(7) . . ?
N1 U1 Fe1 68.34(7) . . ?
N3 U1 Fe1 133.97(6) . . ?
C15 U1 Fe1 101.54(7) . . ?
C17 U1 Fe1 140.40(7) . . ?
C18 U1 Fe1 110.13(6) . . ?
C24 U1 Fe1 39.81(6) . . ?
C29 U1 Fe1 39.89(6) . . ?
C31 Fe1 C27 109.93(13) . . ?
C31 Fe1 C26 98.54(13) . . ?
C27 Fe1 C26 40.89(14) . . ?
C31 Fe1 C32 40.60(13) . . ?
C27 Fe1 C32 100.08(13) . . ?
C26 Fe1 C32 117.46(13) . . ?
C31 Fe1 C30 40.41(12) . . ?
C27 Fe1 C30 145.86(13) . . ?
C26 Fe1 C30 114.53(14) . . ?
C32 Fe1 C30 68.10(13) . . ?
C31 Fe1 C28 146.89(12) . . ?
C27 Fe1 C28 40.52(13) . . ?
C26 Fe1 C28 68.36(14) . . ?
C32 Fe1 C28 117.16(13) . . ?
C30 Fe1 C28 172.66(12) . . ?
C31 Fe1 C25 121.94(13) . . ?
C27 Fe1 C25 68.23(13) . . ?
C26 Fe1 C25 40.41(12) . . ?
C32 Fe1 C25 156.19(13) . . ?
C30 Fe1 C25 109.38(13) . . ?
C28 Fe1 C25 68.07(12) . . ?
C31 Fe1 C33 67.85(13) . . ?
C27 Fe1 C33 124.07(13) . . ?
C26 Fe1 C33 156.73(13) . . ?
C32 Fe1 C33 40.19(12) . . ?
C30 Fe1 C33 67.93(12) . . ?
C28 Fe1 C33 112.32(13) . . ?
C25 Fe1 C33 162.81(12) . . ?
C31 Fe1 C24 162.04(13) . . ?
C27 Fe1 C24 67.67(12) . . ?
C26 Fe1 C24 67.63(12) . . ?
C32 Fe1 C24 155.80(12) . . ?
C30 Fe1 C24 133.55(12) . . ?
C28 Fe1 C24 40.23(11) . . ?
C25 Fe1 C24 40.12(11) . . ?
C33 Fe1 C24 129.00(12) . . ?
C31 Fe1 C29 67.46(12) . . ?
C27 Fe1 C29 163.94(13) . . ?
C26 Fe1 C29 153.33(13) . . ?
C32 Fe1 C29 67.26(12) . . ?
C30 Fe1 C29 40.34(11) . . ?
C28 Fe1 C29 135.28(12) . . ?
C25 Fe1 C29 127.19(12) . . ?
C33 Fe1 C29 39.88(11) . . ?
C24 Fe1 C29 119.91(11) . . ?
C31 Fe1 U1 125.72(9) . . ?
C27 Fe1 U1 124.33(10) . . ?
C26 Fe1 U1 122.53(9) . . ?
C32 Fe1 U1 120.00(10) . . ?
C30 Fe1 U1 87.69(9) . . ?
C28 Fe1 U1 85.16(9) . . ?
C25 Fe1 U1 82.85(9) . . ?
C33 Fe1 U1 80.10(9) . . ?
C24 Fe1 U1 60.00(8) . . ?
C29 Fe1 U1 60.04(8) . . ?
N1 Si1 C35 106.41(13) . . ?
N1 Si1 C34 112.43(13) . . ?
C35 Si1 C34 109.30(15) . . ?
N1 Si1 C36 110.24(13) . . ?
C35 Si1 C36 109.43(15) . . ?
C34 Si1 C36 108.97(15) . . ?
N2 Si2 C41 105.95(14) . . ?
N2 Si2 C40 111.72(13) . . ?
C41 Si2 C40 108.82(17) . . ?
N2 Si2 C42 110.62(13) . . ?
C41 Si2 C42 109.61(14) . . ?
C40 Si2 C42 110.02(15) . . ?
C24 N1 Si1 120.93(19) . . ?
C24 N1 U1 101.99(16) . . ?
Si1 N1 U1 131.56(13) . . ?
C29 N2 Si2 122.49(19) . . ?
C29 N2 U1 102.16(17) . . ?
Si2 N2 U1 131.53(13) . . ?
C15 N3 C11 123.1(3) . . ?
C15 N3 U1 73.90(16) . . ?
C11 N3 U1 162.7(2) . . ?
N3 C11 C12 119.1(3) . . ?
N3 C11 C16 116.9(3) . . ?
C12 C11 C16 123.9(3) . . ?
C11 C12 C13 119.8(3) . . ?
C11 C12 H12A 120.1 . . ?
C13 C12 H12A 120.1 . . ?
C14 C13 C12 119.7(3) . . ?
C14 C13 H13A 120.1 . . ?
C12 C13 H13A 120.1 . . ?
C13 C14 C15 119.4(3) . . ?
C13 C14 H14A 120.3 . . ?
C15 C14 H14A 120.3 . . ?
N3 C15 C14 118.8(3) . . ?
N3 C15 U1 73.61(16) . . ?
C14 C15 U1 167.3(2) . . ?
C11 C16 H16A 109.5 . . ?
C11 C16 H16B 109.5 . . ?
H16A C16 H16B 109.5 . . ?
C11 C16 H16C 109.5 . . ?
H16A C16 H16C 109.5 . . ?
H16B C16 H16C 109.5 . . ?
C18 C17 U1 87.52(18) . . ?
C18 C17 H17A 114.1 . . ?
U1 C17 H17A 114.1 . . ?
C18 C17 H17B 114.1 . . ?
U1 C17 H17B 114.1 . . ?
H17A C17 H17B 111.2 . . ?
C22 C18 C19 116.0(3) . . ?
C22 C18 C17 121.5(3) . . ?
C19 C18 C17 121.6(3) . . ?
C22 C18 U1 108.71(19) . . ?
C19 C18 U1 92.03(18) . . ?
C17 C18 U1 61.90(15) . . ?
C20 C19 C18 121.6(3) . . ?
C20 C19 H19A 119.2 . . ?
C18 C19 H19A 119.2 . . ?
C23 C20 C19 120.9(3) . . ?
C23 C20 H20A 119.5 . . ?
C19 C20 H20A 119.5 . . ?
C23 C21 C22 120.9(3) . . ?
C23 C21 H21A 119.5 . . ?
C22 C21 H21A 119.5 . . ?
C21 C22 C18 121.6(3) . . ?
C21 C22 H22A 119.2 . . ?
C18 C22 H22A 119.2 . . ?
C20 C23 C21 118.8(3) . . ?
C20 C23 H23A 120.6 . . ?
C21 C23 H23A 120.6 . . ?
N1 C24 C28 127.0(3) . . ?
N1 C24 C25 126.3(3) . . ?
C28 C24 C25 106.7(3) . . ?
N1 C24 Fe1 129.63(19) . . ?
C28 C24 Fe1 67.39(16) . . ?
C25 C24 Fe1 67.90(16) . . ?
N1 C24 U1 49.47(13) . . ?
C28 C24 U1 114.73(19) . . ?
C25 C24 U1 110.96(18) . . ?
Fe1 C24 U1 80.19(8) . . ?
C26 C25 C24 108.3(3) . . ?
C26 C25 Fe1 68.56(17) . . ?
C24 C25 Fe1 71.98(16) . . ?
C26 C25 H25A 125.8 . . ?
C24 C25 H25A 125.8 . . ?
Fe1 C25 H25A 125.8 . . ?
C25 C26 C27 108.3(3) . . ?
C25 C26 Fe1 71.03(17) . . ?
C27 C26 Fe1 69.50(18) . . ?
C25 C26 H26A 125.9 . . ?
C27 C26 H26A 125.9 . . ?
Fe1 C26 H26A 125.9 . . ?
C28 C27 C26 108.2(3) . . ?
C28 C27 Fe1 70.57(17) . . ?
C26 C27 Fe1 69.61(18) . . ?
C28 C27 H27A 125.9 . . ?
C26 C27 H27A 125.9 . . ?
Fe1 C27 H27A 125.9 . . ?
C27 C28 C24 108.4(3) . . ?
C27 C28 Fe1 68.91(18) . . ?
C24 C28 Fe1 72.39(16) . . ?
C27 C28 H28A 125.8 . . ?
C24 C28 H28A 125.8 . . ?
Fe1 C28 H28A 125.8 . . ?
N2 C29 C33 125.8(3) . . ?
N2 C29 C30 127.4(3) . . ?
C33 C29 C30 106.7(3) . . ?
N2 C29 Fe1 129.0(2) . . ?
C33 C29 Fe1 68.26(16) . . ?
C30 C29 Fe1 67.18(16) . . ?
N2 C29 U1 49.38(13) . . ?
C33 C29 U1 106.52(18) . . ?
C30 C29 U1 118.97(19) . . ?
Fe1 C29 U1 80.08(9) . . ?
C31 C30 C29 108.0(3) . . ?
C31 C30 Fe1 68.88(17) . . ?
C29 C30 Fe1 72.48(16) . . ?
C31 C30 H30A 126.0 . . ?
C29 C30 H30A 126.0 . . ?
Fe1 C30 H30A 126.0 . . ?
C32 C31 C30 108.5(3) . . ?
C32 C31 Fe1 69.90(17) . . ?
C30 C31 Fe1 70.71(17) . . ?
C32 C31 H31A 125.7 . . ?
C30 C31 H31A 125.7 . . ?
Fe1 C31 H31A 125.7 . . ?
C31 C32 C33 108.6(3) . . ?
C31 C32 Fe1 69.50(18) . . ?
C33 C32 Fe1 71.51(17) . . ?
C31 C32 H32A 125.7 . . ?
C33 C32 H32A 125.7 . . ?
Fe1 C32 H32A 125.7 . . ?
C32 C33 C29 108.1(3) . . ?
C32 C33 Fe1 68.30(18) . . ?
C29 C33 Fe1 71.86(17) . . ?
C32 C33 H33A 125.9 . . ?
C29 C33 H33A 125.9 . . ?
Fe1 C33 H33A 125.9 . . ?
Si1 C34 H34A 109.5 . . ?
Si1 C34 H34B 109.5 . . ?
H34A C34 H34B 109.5 . . ?
Si1 C34 H34C 109.5 . . ?
H34A C34 H34C 109.5 . . ?
H34B C34 H34C 109.5 . . ?
Si1 C35 H35A 109.5 . . ?
Si1 C35 H35B 109.5 . . ?
H35A C35 H35B 109.5 . . ?
Si1 C35 H35C 109.5 . . ?
H35A C35 H35C 109.5 . . ?
H35B C35 H35C 109.5 . . ?
C39 C36 C37 109.9(3) . . ?
C39 C36 C38 108.3(3) . . ?
C37 C36 C38 109.1(3) . . ?
C39 C36 Si1 109.8(2) . . ?
C37 C36 Si1 109.1(2) . . ?
C38 C36 Si1 110.6(2) . . ?
C36 C37 H37A 109.5 . . ?
C36 C37 H37B 109.5 . . ?
H37A C37 H37B 109.5 . . ?
C36 C37 H37C 109.5 . . ?
H37A C37 H37C 109.5 . . ?
H37B C37 H37C 109.5 . . ?
C36 C38 H38A 109.5 . . ?
C36 C38 H38B 109.5 . . ?
H38A C38 H38B 109.5 . . ?
C36 C38 H38C 109.5 . . ?
H38A C38 H38C 109.5 . . ?
H38B C38 H38C 109.5 . . ?
C36 C39 H39A 109.5 . . ?
C36 C39 H39B 109.5 . . ?
H39A C39 H39B 109.5 . . ?
C36 C39 H39C 109.5 . . ?
H39A C39 H39C 109.5 . . ?
H39B C39 H39C 109.5 . . ?
Si2 C40 H40A 109.5 . . ?
Si2 C40 H40B 109.5 . . ?
H40A C40 H40B 109.5 . . ?
Si2 C40 H40C 109.5 . . ?
H40A C40 H40C 109.5 . . ?
H40B C40 H40C 109.5 . . ?
Si2 C41 H41A 109.5 . . ?
Si2 C41 H41B 109.5 . . ?
H41A C41 H41B 109.5 . . ?
Si2 C41 H41C 109.5 . . ?
H41A C41 H41C 109.5 . . ?
H41B C41 H41C 109.5 . . ?
C44 C42 C43 108.3(3) . . ?
C44 C42 C45 108.6(3) . . ?
C43 C42 C45 108.6(3) . . ?
C44 C42 Si2 111.6(2) . . ?
C43 C42 Si2 109.8(2) . . ?
C45 C42 Si2 109.8(2) . . ?
C42 C43 H43A 109.5 . . ?
C42 C43 H43B 109.5 . . ?
H43A C43 H43B 109.5 . . ?
C42 C43 H43C 109.5 . . ?
H43A C43 H43C 109.5 . . ?
H43B C43 H43C 109.5 . . ?
C42 C44 H44A 109.5 . . ?
C42 C44 H44B 109.5 . . ?
H44A C44 H44B 109.5 . . ?
C42 C44 H44C 109.5 . . ?
H44A C44 H44C 109.5 . . ?
H44B C44 H44C 109.5 . . ?
C42 C45 H45A 109.5 . . ?
C42 C45 H45B 109.5 . . ?
H45A C45 H45B 109.5 . . ?
C42 C45 H45C 109.5 . . ?
H45A C45 H45C 109.5 . . ?
H45B C45 H45C 109.5 . . ?

loop_
_geom_bond_atom_site_label_1
_geom_bond_atom_site_label_2
_geom_bond_distance
_geom_bond_site_symmetry_2
_geom_bond_publ_flag
U1 N2 2.234(2) . ?
U1 N1 2.234(2) . ?
U1 N3 2.393(2) . ?
U1 C15 2.397(3) . ?
U1 C17 2.521(3) . ?
U1 C18 2.856(3) . ?
U1 C24 2.875(3) . ?
U1 C29 2.878(3) . ?
U1 Fe1 3.2718(11) . ?
Fe1 C31 2.034(3) . ?
Fe1 C27 2.037(3) . ?
Fe1 C26 2.038(3) . ?
Fe1 C32 2.040(3) . ?
Fe1 C30 2.059(3) . ?
Fe1 C28 2.059(3) . ?
Fe1 C25 2.071(3) . ?
Fe1 C33 2.082(3) . ?
Fe1 C24 2.126(3) . ?
Fe1 C29 2.130(3) . ?
Si1 N1 1.736(2) . ?
Si1 C35 1.869(3) . ?
Si1 C34 1.873(3) . ?
Si1 C36 1.898(3) . ?
Si2 N2 1.736(2) . ?
Si2 C41 1.871(3) . ?
Si2 C40 1.872(3) . ?
Si2 C42 1.896(3) . ?
N1 C24 1.404(4) . ?
N2 C29 1.403(4) . ?
N3 C15 1.340(4) . ?
N3 C11 1.357(4) . ?
C11 C12 1.375(4) . ?
C11 C16 1.505(5) . ?
C12 C13 1.391(5) . ?
C12 H12A 0.9500 . ?
C13 C14 1.379(5) . ?
C13 H13A 0.9500 . ?
C14 C15 1.404(4) . ?
C14 H14A 0.9500 . ?
C16 H16A 0.9800 . ?
C16 H16B 0.9800 . ?
C16 H16C 0.9800 . ?
C17 C18 1.455(4) . ?
C17 H17A 0.9900 . ?
C17 H17B 0.9900 . ?
C18 C22 1.412(4) . ?
C18 C19 1.414(4) . ?
C19 C20 1.392(5) . ?
C19 H19A 0.9500 . ?
C20 C23 1.381(5) . ?
C20 H20A 0.9500 . ?
C21 C23 1.386(5) . ?
C21 C22 1.390(4) . ?
C21 H21A 0.9500 . ?
C22 H22A 0.9500 . ?
C23 H23A 0.9500 . ?
C24 C28 1.440(4) . ?
C24 C25 1.441(4) . ?
C25 C26 1.420(4) . ?
C25 H25A 1.0000 . ?
C26 C27 1.424(5) . ?
C26 H26A 1.0000 . ?
C27 C28 1.419(5) . ?
C27 H27A 1.0000 . ?
C28 H28A 1.0000 . ?
C29 C33 1.437(4) . ?
C29 C30 1.446(4) . ?
C30 C31 1.414(4) . ?
C30 H30A 1.0000 . ?
C31 C32 1.414(5) . ?
C31 H31A 1.0000 . ?
C32 C33 1.417(4) . ?
C32 H32A 1.0000 . ?
C33 H33A 1.0000 . ?
C34 H34A 0.9800 . ?
C34 H34B 0.9800 . ?
C34 H34C 0.9800 . ?
C35 H35A 0.9800 . ?
C35 H35B 0.9800 . ?
C35 H35C 0.9800 . ?
C36 C39 1.530(4) . ?
C36 C37 1.536(4) . ?
C36 C38 1.544(4) . ?
C37 H37A 0.9800 . ?
C37 H37B 0.9800 . ?
C37 H37C 0.9800 . ?
C38 H38A 0.9800 . ?
C38 H38B 0.9800 . ?
C38 H38C 0.9800 . ?
C39 H39A 0.9800 . ?
C39 H39B 0.9800 . ?
C39 H39C 0.9800 . ?
C40 H40A 0.9800 . ?
C40 H40B 0.9800 . ?
C40 H40C 0.9800 . ?
C41 H41A 0.9800 . ?
C41 H41B 0.9800 . ?
C41 H41C 0.9800 . ?
C42 C44 1.538(4) . ?
C42 C43 1.538(4) . ?
C42 C45 1.546(4) . ?
C43 H43A 0.9800 . ?
C43 H43B 0.9800 . ?
C43 H43C 0.9800 . ?
C44 H44A 0.9800 . ?
C44 H44B 0.9800 . ?
C44 H44C 0.9800 . ?
C45 H45A 0.9800 . ?
C45 H45B 0.9800 . ?
C45 H45C 0.9800 . ?
